data_2201451
loop_
_publ_author_name
'Anwar Usman'
'Ibrahim Abdul Razak'
'Hoong-Kun Fun'
'Suchada Chantrapromma'
'Yun Li'
'Yan Zhang'
'Jian-Hua Xu'

_publ_section_title
;
 2-Benzoyl-3-(1,2-dioxo-2-phenylethyl)-3-phenyl-2-(pyridin-2-yl)oxirane
;
_journal_issue 10
_journal_name_full 'Acta Crystallographica Section E'
_journal_page_first o1060
_journal_page_last o1061
_journal_paper_doi 10.1107/S1600536802015350
_journal_volume 58
_journal_year 2002
_chemical_formula_iupac 'C28 H19 N O4'
_chemical_formula_moiety 'C28 H19 N O4'
_chemical_formula_sum 'C28 H19 N O4'
_chemical_formula_weight 433.44
_chemical_melting_point 416.0(10)
_chemical_name_systematic
;
2-Benzoyl-3-(1,2-dioxo-2-phenylethyl)-3-phenyl-2-(pyridin-2-yl)oxirane
;
_space_group_IT_number 14
_symmetry_cell_setting monoclinic
_symmetry_space_group_name_Hall '-P 2ybc'
_symmetry_space_group_name_H-M 'P 1 21/c 1'
_atom_sites_solution_hydrogens geom
_atom_sites_solution_primary direct
_atom_sites_solution_secondary difmap
_audit_creation_method SHELXL-97
_cell_angle_alpha 90.00
_cell_angle_beta 95.8590(10)
_cell_angle_gamma 90.00
_cell_formula_units_Z 4
_cell_length_a 13.1513(4)
_cell_length_b 9.7358(3)
_cell_length_c 16.9960(5)
_cell_measurement_reflns_used 7367
_cell_measurement_temperature 213(2)
_cell_measurement_theta_max 28.33
_cell_measurement_theta_min 2.61
_cell_volume 2164.77(11)
_computing_cell_refinement 'SAINT (Siemens, 1996)'
_computing_data_collection 'SMART (Siemens, 1996)'
_computing_data_reduction 'SAINT and SADABS (Sheldrick, 1996)'
_computing_molecular_graphics SHELXTL
_computing_publication_material
;
SHELXTL, PARST (Nardelli, 1995) and PLATON (Spek, 1990)
;
_computing_structure_refinement SHELXTL
_computing_structure_solution 'SHELXTL (Sheldrick, 1997)'
_diffrn_ambient_temperature 213(2)
_diffrn_detector_area_resol_mean 8.33
_diffrn_measured_fraction_theta_full 0.962
_diffrn_measured_fraction_theta_max 0.962
_diffrn_measurement_device_type 'Siemens SMART CCD area-detector'
_diffrn_measurement_method \w
_diffrn_radiation_monochromator graphite
_diffrn_radiation_source 'fine-focus sealed tube'
_diffrn_radiation_type MoK\a
_diffrn_radiation_wavelength 0.71073
_diffrn_reflns_av_R_equivalents 0.1095
_diffrn_reflns_av_sigmaI/netI 0.1599
_diffrn_reflns_limit_h_max 17
_diffrn_reflns_limit_h_min -10
_diffrn_reflns_limit_k_max 12
_diffrn_reflns_limit_k_min -12
_diffrn_reflns_limit_l_max 22
_diffrn_reflns_limit_l_min -22
_diffrn_reflns_number 12406
_diffrn_reflns_theta_full 28.27
_diffrn_reflns_theta_max 28.27
_diffrn_reflns_theta_min 2.61
_diffrn_standards_decay_% 0
_diffrn_standards_interval_count 0
_diffrn_standards_interval_time 0
_diffrn_standards_number 0
_exptl_absorpt_coefficient_mu 0.089
_exptl_absorpt_correction_type none
_exptl_crystal_colour colorless
_exptl_crystal_density_diffrn 1.330
_exptl_crystal_density_method 'not measured'
_exptl_crystal_description slab
_exptl_crystal_F_000 904
_exptl_crystal_size_max 0.38
_exptl_crystal_size_mid 0.34
_exptl_crystal_size_min 0.16
_refine_diff_density_max 0.335
_refine_diff_density_min -0.278
_refine_ls_extinction_coef 0.021(2)
_refine_ls_extinction_expression Fc^*^=kFc[1+0.001xFc^2^\l^3^/sin(2\q)]^-1/4^
_refine_ls_extinction_method SHELXTL97
_refine_ls_goodness_of_fit_ref 0.794
_refine_ls_hydrogen_treatment constr
_refine_ls_matrix_type full
_refine_ls_number_parameters 299
_refine_ls_number_reflns 5164
_refine_ls_number_restraints 0
_refine_ls_restrained_S_all 0.794
_refine_ls_R_factor_all 0.0965
_refine_ls_R_factor_gt 0.0660
_refine_ls_shift/su_max 0.001
_refine_ls_shift/su_mean 0.000
_refine_ls_structure_factor_coef Fsqd
_refine_ls_weighting_details 'calc w = 1/[\s^2^(Fo^2^)] where P = (Fo^2^+2Fc^2^)/3'
_refine_ls_weighting_scheme calc
_refine_ls_wR_factor_gt 0.1452
_refine_ls_wR_factor_ref 0.1555
_reflns_number_gt 2808
_reflns_number_total 5164
_reflns_threshold_expression I>2\s(I)
_cod_data_source_file cv6138.cif
_cod_data_source_block I
_cod_original_cell_volume 2164.80(10)
_cod_original_sg_symbol_H-M 'P 21/c'
_cod_database_code 2201451
_cod_database_fobs_code 2201451

loop_
_symmetry_equiv_pos_as_xyz
'x, y, z'
'-x, y+1/2, -z+1/2'
'-x, -y, -z'
'x, -y-1/2, z-1/2'

loop_
_atom_site_label
_atom_site_fract_x
_atom_site_fract_y
_atom_site_fract_z
_atom_site_U_iso_or_equiv
_atom_site_adp_type
_atom_site_calc_flag
_atom_site_refinement_flags
_atom_site_occupancy
_atom_site_disorder_assembly
_atom_site_disorder_group
_atom_site_type_symbol
O1 0.83526(14) 0.90749(16) 0.20400(11) 0.0486(5) Uani d . 1 . . O
O2 0.92115(12) 0.66777(17) 0.33075(9) 0.0361(4) Uani d . 1 . . O
O3 0.67590(11) 0.71080(14) 0.22032(8) 0.0264(4) Uani d . 1 . . O
O4 0.49983(11) 0.61336(17) 0.27233(10) 0.0392(4) Uani d . 1 . . O
N1 0.81182(13) 0.49306(18) 0.19663(10) 0.0263(4) Uani d . 1 . . N
C1 0.9665(2) 0.8357(3) 0.09045(15) 0.0440(7) Uani d . 1 . . C
H1 0.9237 0.9109 0.0797 0.053 Uiso calc R 1 . . H
C2 1.0363(2) 0.7997(3) 0.03841(17) 0.0566(8) Uani d . 1 . . C
H2 1.0387 0.8487 -0.0083 0.068 Uiso calc R 1 . . H
C3 1.1024(2) 0.6912(3) 0.05578(16) 0.0486(7) Uani d . 1 . . C
H3 1.1501 0.6685 0.0211 0.058 Uiso calc R 1 . . H
C4 1.09795(19) 0.6166(3) 0.12394(14) 0.0404(6) Uani d . 1 . . C
H4 1.1428 0.5438 0.1355 0.048 Uiso calc R 1 . . H
C5 1.02657(17) 0.6497(2) 0.17546(13) 0.0316(5) Uani d . 1 . . C
H5 1.0230 0.5983 0.2212 0.038 Uiso calc R 1 . . H
C6 0.96051(16) 0.7591(2) 0.15902(12) 0.0275(5) Uani d . 1 . . C
C7 0.88147(17) 0.7990(2) 0.21090(13) 0.0294(5) Uani d . 1 . . C
C8 0.85547(17) 0.7092(2) 0.28065(12) 0.0249(5) Uani d . 1 . . C
C9 0.74207(15) 0.7085(2) 0.29277(11) 0.0210(4) Uani d . 1 . . C
C10 0.71388(16) 0.7979(2) 0.35897(12) 0.0239(5) Uani d . 1 . . C
C11 0.76665(17) 0.7884(2) 0.43381(12) 0.0304(5) Uani d . 1 . . C
H11 0.8193 0.7249 0.4434 0.037 Uiso calc R 1 . . H
C12 0.7411(2) 0.8733(2) 0.49448(14) 0.0377(6) Uani d . 1 . . C
H12 0.7761 0.8652 0.5447 0.045 Uiso calc R 1 . . H
C13 0.6650(2) 0.9688(3) 0.48098(15) 0.0437(7) Uani d . 1 . . C
H13 0.6489 1.0260 0.5218 0.052 Uiso calc R 1 . . H
C14 0.6119(2) 0.9804(3) 0.40648(16) 0.0464(7) Uani d . 1 . . C
H14 0.5600 1.0450 0.3974 0.056 Uiso calc R 1 . . H
C15 0.63636(18) 0.8950(2) 0.34505(14) 0.0361(6) Uani d . 1 . . C
H15 0.6010 0.9029 0.2950 0.043 Uiso calc R 1 . . H
C16 0.67753(15) 0.5858(2) 0.26576(12) 0.0216(4) Uani d . 1 . . C
C17 0.72551(15) 0.4641(2) 0.22897(11) 0.0220(4) Uani d . 1 . . C
C18 0.85871(17) 0.3884(2) 0.16420(13) 0.0306(5) Uani d . 1 . . C
H18 0.9178 0.4070 0.1403 0.037 Uiso calc R 1 . . H
C19 0.82440(17) 0.2545(2) 0.16420(13) 0.0324(5) Uani d . 1 . . C
H19 0.8609 0.1845 0.1427 0.039 Uiso calc R 1 . . H
C20 0.73523(18) 0.2268(2) 0.19662(13) 0.0339(5) Uani d . 1 . . C
H20 0.7098 0.1377 0.1968 0.041 Uiso calc R 1 . . H
C21 0.68369(17) 0.3330(2) 0.22905(12) 0.0281(5) Uani d . 1 . . C
H21 0.6224 0.3171 0.2504 0.034 Uiso calc R 1 . . H
C22 0.57872(15) 0.5610(2) 0.30276(12) 0.0243(5) Uani d . 1 . . C
C23 0.57974(16) 0.4714(2) 0.37314(12) 0.0254(5) Uani d . 1 . . C
C24 0.66999(18) 0.4470(2) 0.42211(13) 0.0328(5) Uani d . 1 . . C
H24 0.7316 0.4828 0.4090 0.039 Uiso calc R 1 . . H
C25 0.6673(2) 0.3698(3) 0.48981(14) 0.0454(7) Uani d . 1 . . C
H25 0.7271 0.3555 0.5230 0.054 Uiso calc R 1 . . H
C26 0.5767(2) 0.3136(3) 0.50886(15) 0.0474(7) Uani d . 1 . . C
H26 0.5755 0.2625 0.5550 0.057 Uiso calc R 1 . . H
C27 0.4878(2) 0.3332(3) 0.45943(16) 0.0441(7) Uani d . 1 . . C
H27 0.4272 0.2924 0.4712 0.053 Uiso calc R 1 . . H
C28 0.48887(19) 0.4135(2) 0.39230(14) 0.0364(6) Uani d . 1 . . C
H28 0.4286 0.4288 0.3599 0.044 Uiso calc R 1 . . H

loop_
_atom_site_aniso_label
_atom_site_aniso_U_11
_atom_site_aniso_U_22
_atom_site_aniso_U_33
_atom_site_aniso_U_12
_atom_site_aniso_U_13
_atom_site_aniso_U_23
O1 0.0510(12) 0.0288(10) 0.0709(13) 0.0073(8) 0.0296(10) 0.0055(8)
O2 0.0186(8) 0.0565(11) 0.0322(9) 0.0007(7) -0.0020(7) -0.0023(8)
O3 0.0256(8) 0.0261(8) 0.0261(7) 0.0029(6) -0.0042(6) 0.0033(6)
O4 0.0160(8) 0.0451(10) 0.0550(11) 0.0062(7) -0.0044(8) 0.0036(8)
N1 0.0194(10) 0.0310(10) 0.0288(9) 0.0010(8) 0.0047(8) -0.0033(7)
C1 0.0403(15) 0.0440(15) 0.0505(15) 0.0043(12) 0.0175(13) 0.0145(12)
C2 0.058(2) 0.064(2) 0.0530(17) 0.0033(15) 0.0274(15) 0.0168(14)
C3 0.0387(16) 0.0563(18) 0.0549(17) -0.0005(13) 0.0248(14) -0.0006(13)
C4 0.0277(14) 0.0475(15) 0.0474(15) 0.0056(11) 0.0101(12) 0.0001(12)
C5 0.0235(12) 0.0359(13) 0.0351(12) -0.0004(10) 0.0022(10) -0.0008(10)
C6 0.0213(12) 0.0287(12) 0.0328(11) -0.0063(9) 0.0036(9) -0.0025(9)
C7 0.0277(13) 0.0238(12) 0.0375(12) -0.0040(9) 0.0071(10) -0.0044(9)
C8 0.0228(12) 0.0240(11) 0.0281(11) -0.0008(9) 0.0033(9) -0.0054(8)
C9 0.0157(10) 0.0240(11) 0.0225(10) 0.0024(8) -0.0018(8) 0.0009(8)
C10 0.0214(11) 0.0215(11) 0.0293(11) -0.0020(8) 0.0054(9) -0.0009(8)
C11 0.0272(13) 0.0317(12) 0.0322(12) 0.0028(9) 0.0015(10) -0.0050(9)
C12 0.0430(16) 0.0394(14) 0.0311(13) -0.0055(11) 0.0049(11) -0.0093(10)
C13 0.0546(18) 0.0355(14) 0.0440(15) -0.0004(12) 0.0189(13) -0.0140(11)
C14 0.0450(17) 0.0384(15) 0.0569(17) 0.0167(12) 0.0109(14) -0.0090(12)
C15 0.0317(14) 0.0355(13) 0.0406(13) 0.0075(10) 0.0018(11) -0.0043(10)
C16 0.0157(10) 0.0233(11) 0.0250(10) 0.0029(8) -0.0021(8) 0.0001(8)
C17 0.0153(10) 0.0288(11) 0.0209(10) 0.0011(8) -0.0023(8) -0.0019(8)
C18 0.0220(12) 0.0392(13) 0.0315(12) 0.0021(10) 0.0064(10) -0.0068(10)
C19 0.0261(13) 0.0368(13) 0.0341(12) 0.0080(10) 0.0017(10) -0.0089(10)
C20 0.0336(14) 0.0280(12) 0.0396(13) -0.0014(10) 0.0016(11) -0.0078(10)
C21 0.0206(12) 0.0305(12) 0.0336(12) -0.0031(9) 0.0043(9) -0.0062(9)
C22 0.0132(10) 0.0268(11) 0.0319(11) 0.0010(8) -0.0033(9) -0.0064(8)
C23 0.0200(11) 0.0247(11) 0.0325(12) 0.0001(9) 0.0075(9) -0.0060(9)
C24 0.0260(13) 0.0385(13) 0.0346(13) 0.0053(10) 0.0058(10) 0.0022(10)
C25 0.0475(17) 0.0504(16) 0.0394(14) 0.0162(13) 0.0102(13) 0.0103(12)
C26 0.067(2) 0.0333(14) 0.0461(15) 0.0097(13) 0.0273(15) 0.0060(11)
C27 0.0478(17) 0.0324(14) 0.0572(17) -0.0095(12) 0.0297(14) -0.0076(12)
C28 0.0263(13) 0.0372(14) 0.0471(14) -0.0051(10) 0.0101(11) -0.0119(11)

loop_
_atom_type_symbol
_atom_type_description
_atom_type_scat_dispersion_real
_atom_type_scat_dispersion_imag
_atom_type_scat_source
C C 0.0033 0.0016 'International Tables Vol C Tables 4.2.6.8 and 6.1.1.4'
H H 0.0000 0.0000 'International Tables Vol C Tables 4.2.6.8 and 6.1.1.4'
N N 0.0061 0.0033 'International Tables Vol C Tables 4.2.6.8 and 6.1.1.4'
O O 0.0106 0.0060 'International Tables Vol C Tables 4.2.6.8 and 6.1.1.4'

loop_
_geom_angle_atom_site_label_1
_geom_angle_atom_site_label_2
_geom_angle_atom_site_label_3
_geom_angle
_geom_angle_publ_flag
C9 O3 C16 63.36(12) ?
C18 N1 C17 116.97(18) ?
C2 C1 C6 119.8(2) ?
C2 C1 H1 120.1 ?
C6 C1 H1 120.1 ?
C3 C2 C1 120.1(2) ?
C3 C2 H2 120.0 ?
C1 C2 H2 120.0 ?
C4 C3 C2 120.4(2) ?
C4 C3 H3 119.8 ?
C2 C3 H3 119.8 ?
C3 C4 C5 120.0(2) ?
C3 C4 H4 120.0 ?
C5 C4 H4 120.0 ?
C6 C5 C4 120.2(2) ?
C6 C5 H5 119.9 ?
C4 C5 H5 119.9 ?
C5 C6 C1 119.6(2) ?
C5 C6 C7 123.0(2) ?
C1 C6 C7 117.4(2) ?
O1 C7 C6 122.9(2) ?
O1 C7 C8 114.74(19) ?
C6 C7 C8 122.26(19) ?
O2 C8 C9 122.47(18) ?
O2 C8 C7 121.9(2) ?
C9 C8 C7 113.81(18) ?
O3 C9 C10 117.42(16) yes
O3 C9 C16 58.55(12) ?
C10 C9 C16 120.90(17) yes
O3 C9 C8 113.57(15) yes
C10 C9 C8 114.73(17) yes
C16 C9 C8 119.33(16) yes
C11 C10 C15 119.31(19) ?
C11 C10 C9 120.68(18) ?
C15 C10 C9 120.0(2) ?
C10 C11 C12 120.3(2) ?
C10 C11 H11 119.9 ?
C12 C11 H11 119.9 ?
C13 C12 C11 120.5(2) ?
C13 C12 H12 119.7 ?
C11 C12 H12 119.7 ?
C12 C13 C14 120.0(2) ?
C12 C13 H13 120.0 ?
C14 C13 H13 120.0 ?
C13 C14 C15 120.1(2) ?
C13 C14 H14 120.0 ?
C15 C14 H14 120.0 ?
C10 C15 C14 119.8(2) ?
C10 C15 H15 120.1 ?
C14 C15 H15 120.1 ?
O3 C16 C17 115.18(15) yes
O3 C16 C9 58.09(12) ?
C17 C16 C9 120.12(17) yes
O3 C16 C22 112.92(16) yes
C17 C16 C22 117.30(17) yes
C9 C16 C22 118.55(16) yes
N1 C17 C21 123.03(19) ?
N1 C17 C16 114.36(18) ?
C21 C17 C16 122.60(18) ?
N1 C18 C19 123.7(2) ?
N1 C18 H18 118.1 ?
C19 C18 H18 118.1 ?
C20 C19 C18 118.6(2) ?
C20 C19 H19 120.7 ?
C18 C19 H19 120.7 ?
C19 C20 C21 119.2(2) ?
C19 C20 H20 120.4 ?
C21 C20 H20 120.4 ?
C20 C21 C17 118.5(2) ?
C20 C21 H21 120.8 ?
C17 C21 H21 120.8 ?
O4 C22 C23 121.69(19) ?
O4 C22 C16 118.90(19) ?
C23 C22 C16 119.38(17) ?
C28 C23 C24 119.3(2) ?
C28 C23 C22 119.4(2) ?
C24 C23 C22 121.21(19) ?
C25 C24 C23 119.8(2) ?
C25 C24 H24 120.1 ?
C23 C24 H24 120.1 ?
C24 C25 C26 120.6(3) ?
C24 C25 H25 119.7 ?
C26 C25 H25 119.7 ?
C25 C26 C27 120.0(2) ?
C25 C26 H26 120.0 ?
C27 C26 H26 120.0 ?
C26 C27 C28 120.0(2) ?
C26 C27 H27 120.0 ?
C28 C27 H27 120.0 ?
C27 C28 C23 120.2(2) ?
C27 C28 H28 119.9 ?
C23 C28 H28 119.9 ?

loop_
_geom_bond_atom_site_label_1
_geom_bond_atom_site_label_2
_geom_bond_site_symmetry_2
_geom_bond_distance
_geom_bond_publ_flag
O1 C7 . 1.218(3) ?
O2 C8 . 1.218(3) ?
O3 C9 . 1.434(2) yes
O3 C16 . 1.441(2) yes
O4 C22 . 1.222(2) ?
N1 C18 . 1.339(3) ?
N1 C17 . 1.341(2) ?
C1 C2 . 1.383(3) ?
C1 C6 . 1.393(3) ?
C1 H1 . 0.9300 ?
C2 C3 . 1.381(4) ?
C2 H2 . 0.9300 ?
C3 C4 . 1.374(3) ?
C3 H3 . 0.9300 ?
C4 C5 . 1.386(3) ?
C4 H4 . 0.9300 ?
C5 C6 . 1.385(3) ?
C5 H5 . 0.9300 ?
C6 C7 . 1.482(3) ?
C7 C8 . 1.539(3) ?
C8 C9 . 1.526(3) ?
C9 C10 . 1.499(3) ?
C9 C16 . 1.509(3) ?
C10 C11 . 1.389(3) ?
C10 C15 . 1.392(3) ?
C11 C12 . 1.389(3) ?
C11 H11 . 0.9300 ?
C12 C13 . 1.368(4) ?
C12 H12 . 0.9300 ?
C13 C14 . 1.387(4) ?
C13 H13 . 0.9300 ?
C14 C15 . 1.398(3) ?
C14 H14 . 0.9300 ?
C15 H15 . 0.9300 ?
C16 C17 . 1.507(3) ?
C16 C22 . 1.520(3) ?
C17 C21 . 1.390(3) ?
C18 C19 . 1.379(3) ?
C18 H18 . 0.9300 ?
C19 C20 . 1.372(3) ?
C19 H19 . 0.9300 ?
C20 C21 . 1.381(3) ?
C20 H20 . 0.9300 ?
C21 H21 . 0.9300 ?
C22 C23 . 1.479(3) ?
C23 C28 . 1.390(3) ?
C23 C24 . 1.399(3) ?
C24 C25 . 1.378(3) ?
C24 H24 . 0.9300 ?
C25 C26 . 1.379(4) ?
C25 H25 . 0.9300 ?
C26 C27 . 1.382(4) ?
C26 H26 . 0.9300 ?
C27 C28 . 1.385(3) ?
C27 H27 . 0.9300 ?
C28 H28 . 0.9300 ?

loop_
_geom_hbond_atom_site_label_D
_geom_hbond_atom_site_label_H
_geom_hbond_atom_site_label_A
_geom_hbond_site_symmetry_A
_geom_hbond_distance_DH
_geom_hbond_distance_HA
_geom_hbond_distance_DA
_geom_hbond_angle_DHA
_geom_hbond_publ_flag
C5 H5 O2 1_555 0.93 2.50 3.109(3) 124 no
C11 H11 O2 1_555 0.93 2.51 3.050(3) 117 no
C21 H21 O4 2_645 0.93 2.56 3.223(3) 129 no

loop_
_geom_torsion_atom_site_label_1
_geom_torsion_atom_site_label_2
_geom_torsion_atom_site_label_3
_geom_torsion_atom_site_label_4
_geom_torsion
C6 C1 C2 C3 -2.3(4)
C1 C2 C3 C4 1.3(5)
C2 C3 C4 C5 0.3(4)
C3 C4 C5 C6 -0.9(4)
C4 C5 C6 C1 -0.1(4)
C4 C5 C6 C7 179.1(2)
C2 C1 C6 C5 1.7(4)
C2 C1 C6 C7 -177.6(2)
C5 C6 C7 O1 167.3(2)
C1 C6 C7 O1 -13.4(3)
C5 C6 C7 C8 -9.4(3)
C1 C6 C7 C8 169.8(2)
O1 C7 C8 O2 -125.2(2)
C6 C7 C8 O2 51.8(3)
O1 C7 C8 C9 40.0(3)
C6 C7 C8 C9 -143.0(2)
C16 O3 C9 C10 -111.15(19)
C16 O3 C9 C8 111.08(18)
O2 C8 C9 O3 -157.78(19)
C7 C8 C9 O3 37.1(2)
O2 C8 C9 C10 63.3(3)
C7 C8 C9 C10 -101.9(2)
O2 C8 C9 C16 -91.9(2)
C7 C8 C9 C16 103.0(2)
O3 C9 C10 C11 171.87(17)
C16 C9 C10 C11 103.9(2)
C8 C9 C10 C11 -50.8(2)
O3 C9 C10 C15 -10.3(3)
C16 C9 C10 C15 -78.3(3)
C8 C9 C10 C15 127.0(2)
C15 C10 C11 C12 1.1(3)
C9 C10 C11 C12 178.9(2)
C10 C11 C12 C13 -1.1(4)
C11 C12 C13 C14 0.7(4)
C12 C13 C14 C15 -0.3(4)
C11 C10 C15 C14 -0.7(3)
C9 C10 C15 C14 -178.5(2)
C13 C14 C15 C10 0.3(4)
C9 O3 C16 C17 -111.12(19)
C9 O3 C16 C22 110.36(18)
C10 C9 C16 O3 105.3(2)
C8 C9 C16 O3 -101.19(18)
O3 C9 C16 C17 102.61(18)
C10 C9 C16 C17 -152.14(18)
C8 C9 C16 C17 1.4(3)
O3 C9 C16 C22 -100.58(18)
C10 C9 C16 C22 4.7(3)
C8 C9 C16 C22 158.24(18)
C18 N1 C17 C21 -0.8(3)
C18 N1 C17 C16 178.94(18)
O3 C16 C17 N1 42.7(2)
C9 C16 C17 N1 -23.6(3)
C22 C16 C17 N1 179.31(17)
O3 C16 C17 C21 -137.6(2)
C9 C16 C17 C21 156.13(19)
C22 C16 C17 C21 -1.0(3)
C17 N1 C18 C19 -1.6(3)
N1 C18 C19 C20 2.4(4)
C18 C19 C20 C21 -0.9(3)
C19 C20 C21 C17 -1.3(3)
N1 C17 C21 C20 2.2(3)
C16 C17 C21 C20 -177.50(19)
O3 C16 C22 O4 24.6(3)
C17 C16 C22 O4 -113.0(2)
C9 C16 C22 O4 89.6(2)
O3 C16 C22 C23 -157.05(17)
C17 C16 C22 C23 65.4(2)
C9 C16 C22 C23 -92.1(2)
O4 C22 C23 C28 18.5(3)
C16 C22 C23 C28 -159.85(18)
O4 C22 C23 C24 -159.6(2)
C16 C22 C23 C24 22.0(3)
C28 C23 C24 C25 -2.0(3)
C22 C23 C24 C25 176.1(2)
C23 C24 C25 C26 1.5(4)
C24 C25 C26 C27 0.7(4)
C25 C26 C27 C28 -2.4(4)
C26 C27 C28 C23 1.9(3)
C24 C23 C28 C27 0.3(3)
C22 C23 C28 C27 -177.82(19)

loop_
_cod_related_entry_id
_cod_related_entry_database
_cod_related_entry_code
1 ChemSpider 4402404
